data_7021187
loop_
_publ_author_name
'Qin, Lijie'
'Yang, Hong'
'Qin, Changyuan'
'Xiang, Zheyuan'
'Zhang, Mingming'
'Ding, Liang'
'Yi, Tao'
'Yang, Shiping'

_publ_section_title
;
 Guest induced morphological transformation from nanospheres to nanowires
 by hydrogen bond self-assembly.
;
_journal_issue 14
_journal_name_full 'Dalton transactions (Cambridge, England : 2003)'
_journal_page_first 4790
_journal_page_last 4794
_journal_paper_doi 10.1039/c3dt32830a
_journal_volume 42
_journal_year 2013
_chemical_formula_sum 'C34 H23 Ir N4 O4'
_chemical_formula_weight 743.80
_chemical_name_systematic
;
?
;
_space_group_IT_number 14
_symmetry_space_group_name_Hall '-P 2yn'
_symmetry_space_group_name_H-M 'P 1 21/n 1'
_atom_sites_solution_hydrogens geom
_atom_sites_solution_primary direct
_atom_sites_solution_secondary difmap
_audit_creation_method SHELXL-97
_cell_angle_alpha 90.00
_cell_angle_beta 93.8220(10)
_cell_angle_gamma 90.00
_cell_formula_units_Z 4
_cell_length_a 8.76200(10)
_cell_length_b 9.7180(2)
_cell_length_c 38.7815(5)
_cell_measurement_temperature 293(2)
_cell_volume 3294.87(9)
_computing_structure_refinement 'SHELXL-97 (Sheldrick, 1997)'
_computing_structure_solution 'SHELXS-97 (Sheldrick, 1990)'
_diffrn_ambient_temperature 293(2)
_diffrn_measured_fraction_theta_full 0.971
_diffrn_measured_fraction_theta_max 0.971
_diffrn_radiation_monochromator graphite
_diffrn_radiation_source 'fine-focus sealed tube'
_diffrn_radiation_type CuK\a
_diffrn_radiation_wavelength 1.54178
_diffrn_reflns_av_R_equivalents 0.0357
_diffrn_reflns_av_sigmaI/netI 0.0365
_diffrn_reflns_limit_h_max 8
_diffrn_reflns_limit_h_min -10
_diffrn_reflns_limit_k_max 11
_diffrn_reflns_limit_k_min -11
_diffrn_reflns_limit_l_max 47
_diffrn_reflns_limit_l_min -47
_diffrn_reflns_number 13540
_diffrn_reflns_theta_full 72.65
_diffrn_reflns_theta_max 72.65
_diffrn_reflns_theta_min 5.09
_exptl_absorpt_coefficient_mu 70.710
_exptl_crystal_density_diffrn 4.386
_exptl_crystal_density_method 'not measured'
_exptl_crystal_F_000 3663
_platon_squeeze_details
;
;
_refine_diff_density_max 2.012
_refine_diff_density_min -1.190
_refine_diff_density_rms 0.112
_refine_ls_extinction_method none
_refine_ls_goodness_of_fit_ref 1.021
_refine_ls_hydrogen_treatment mixed
_refine_ls_matrix_type full
_refine_ls_number_parameters 388
_refine_ls_number_reflns 6348
_refine_ls_number_restraints 0
_refine_ls_restrained_S_all 1.021
_refine_ls_R_factor_all 0.0582
_refine_ls_R_factor_gt 0.0481
_refine_ls_shift/su_max 0.001
_refine_ls_shift/su_mean 0.000
_refine_ls_structure_factor_coef Fsqd
_refine_ls_weighting_details 'calc w=1/[\s^2^(Fo^2^)+(0.0600P)^2^+12.3642P] where P=(Fo^2^+2Fc^2^)/3'
_refine_ls_weighting_scheme calc
_refine_ls_wR_factor_gt 0.1167
_refine_ls_wR_factor_ref 0.1224
_reflns_number_gt 5534
_reflns_number_total 6348
_reflns_threshold_expression >2sigma(I)
_cod_data_source_file c3dt32830a.txt
_cod_data_source_block 1
_cod_database_code 7021187

loop_
_symmetry_equiv_pos_as_xyz
'x, y, z'
'-x+1/2, y+1/2, -z+1/2'
'-x, -y, -z'
'x-1/2, -y-1/2, z-1/2'

loop_
_atom_site_label
_atom_site_type_symbol
_atom_site_fract_x
_atom_site_fract_y
_atom_site_fract_z
_atom_site_U_iso_or_equiv
_atom_site_adp_type
_atom_site_occupancy
_atom_site_symmetry_multiplicity
_atom_site_calc_flag
_atom_site_refinement_flags
Ir1 Ir -0.90451(3) 0.36518(3) 0.149870(6) 0.04213(11) Uani 1 1 d .
C25 C -0.7780(9) 0.1806(8) 0.03784(18) 0.0546(18) Uani 1 1 d .
N3 N -1.1028(6) 0.2571(6) 0.13018(13) 0.0428(12) Uani 1 1 d .
N2 N -0.9470(7) 0.5452(6) 0.12402(16) 0.0504(13) Uani 1 1 d .
N1 N -0.8629(6) 0.1928(6) 0.17954(13) 0.0436(12) Uani 1 1 d .
C22 C -0.7034(7) 0.4634(8) 0.16173(17) 0.0484(16) Uani 1 1 d .
O3 O -0.6134(7) 0.1464(8) -0.00622(16) 0.089(2) Uani 1 1 d .
O2 O -1.5847(6) -0.0101(6) 0.10880(16) 0.0749(18) Uani 1 1 d .
N4 N -0.8397(6) 0.2821(5) 0.10210(11) 0.0366(11) Uani 1 1 d .
C34 C -1.4686(9) -0.0101(8) 0.09213(19) 0.0555(18) Uani 1 1 d .
C11 C -0.9805(8) 0.4325(8) 0.19464(17) 0.0520(17) Uani 1 1 d .
C28 C -1.0924(7) 0.1876(7) 0.10007(15) 0.0406(13) Uani 1 1 d .
C26 C -0.9189(8) 0.1543(7) 0.05150(16) 0.0471(15) Uani 1 1 d .
H26 H -0.9925 0.1012 0.0393 0.057 Uiso 1 1 calc R
C16 C -0.8269(10) 0.6344(8) 0.1239(2) 0.063(2) Uani 1 1 d .
O1 O -1.4475(8) -0.0857(8) 0.06721(16) 0.092(2) Uani 1 1 d .
C27 C -0.9468(8) 0.2088(7) 0.08350(15) 0.0416(14) Uani 1 1 d .
C17 C -0.6890(8) 0.5880(9) 0.1447(2) 0.0595(19) Uani 1 1 d .
C30 C -1.3409(8) 0.0868(7) 0.10437(17) 0.0471(15) Uani 1 1 d .
C31 C -1.3524(8) 0.1605(8) 0.1345(2) 0.059(2) Uani 1 1 d .
H31 H -1.4403 0.1542 0.1466 0.071 Uiso 1 1 calc R
C29 C -1.2096(8) 0.1026(7) 0.08666(16) 0.0450(14) Uani 1 1 d .
H29 H -1.1999 0.0565 0.0659 0.054 Uiso 1 1 calc R
C6 C -0.9824(9) 0.3304(10) 0.22059(18) 0.062(2) Uani 1 1 d .
C5 C -0.9151(9) 0.1975(10) 0.21154(18) 0.061(2) Uani 1 1 d .
O4 O -0.8447(9) 0.0637(11) -0.01429(18) 0.126(4) Uani 1 1 d .
C32 C -1.2336(8) 0.2430(8) 0.1465(2) 0.0587(19) Uani 1 1 d .
H32 H -1.2434 0.2918 0.1668 0.070 Uiso 1 1 calc R
C24 C -0.6678(9) 0.2554(8) 0.05709(18) 0.0566(19) Uani 1 1 d .
H24 H -0.5721 0.2720 0.0489 0.068 Uiso 1 1 calc R
C33 C -0.7494(9) 0.1201(10) 0.0032(2) 0.065(2) Uani 1 1 d .
C23 C -0.7052(8) 0.3045(7) 0.08891(17) 0.0479(15) Uani 1 1 d .
H23 H -0.6325 0.3560 0.1018 0.057 Uiso 1 1 calc R
C1 C -0.7952(9) 0.0769(8) 0.16886(19) 0.0564(17) Uani 1 1 d .
H1 H -0.7594 0.0744 0.1468 0.068 Uiso 1 1 calc R
C21 C -0.5805(8) 0.4170(10) 0.1832(2) 0.067(2) Uani 1 1 d .
H21 H -0.5886 0.3353 0.1954 0.080 Uiso 1 1 calc R
C10 C -1.0318(9) 0.5634(10) 0.2032(2) 0.068(2) Uani 1 1 d .
H10 H -1.0290 0.6338 0.1870 0.082 Uiso 1 1 calc R
C12 C -1.0810(10) 0.5789(9) 0.1072(2) 0.069(2) Uani 1 1 d .
H12 H -1.1628 0.5183 0.1077 0.083 Uiso 1 1 calc R
C19 C -0.4334(10) 0.6126(13) 0.1688(3) 0.089(4) Uani 1 1 d .
H19 H -0.3421 0.6616 0.1709 0.107 Uiso 1 1 calc R
C18 C -0.5553(11) 0.6632(10) 0.1477(3) 0.079(3) Uani 1 1 d .
H18 H -0.5468 0.7459 0.1359 0.095 Uiso 1 1 calc R
C7 C -1.0420(11) 0.3556(12) 0.2526(2) 0.084(3) Uani 1 1 d .
H7 H -1.0465 0.2858 0.2690 0.101 Uiso 1 1 calc R
C15 C -0.8461(13) 0.7574(10) 0.1057(3) 0.089(3) Uani 1 1 d .
H15 H -0.7653 0.8194 0.1056 0.107 Uiso 1 1 calc R
C2 C -0.7778(12) -0.0364(10) 0.1894(2) 0.082(3) Uani 1 1 d .
H2 H -0.7298 -0.1147 0.1816 0.098 Uiso 1 1 calc R
C9 C -1.0865(11) 0.5909(14) 0.2349(3) 0.094(4) Uani 1 1 d .
H9 H -1.1184 0.6795 0.2399 0.112 Uiso 1 1 calc R
C20 C -0.4457(10) 0.4924(12) 0.1864(3) 0.079(3) Uani 1 1 d .
H20 H -0.3636 0.4608 0.2007 0.095 Uiso 1 1 calc R
C4 C -0.9012(13) 0.0807(13) 0.2329(2) 0.088(3) Uani 1 1 d .
H4 H -0.9394 0.0822 0.2547 0.105 Uiso 1 1 calc R
C8 C -1.0945(13) 0.4877(16) 0.2595(3) 0.102(4) Uani 1 1 d .
H8 H -1.1349 0.5067 0.2806 0.122 Uiso 1 1 calc R
C13 C -1.1006(13) 0.7001(11) 0.0893(3) 0.096(3) Uani 1 1 d .
H13 H -1.1945 0.7220 0.0780 0.115 Uiso 1 1 calc R
C3 C -0.8324(14) -0.0331(13) 0.2218(3) 0.095(3) Uani 1 1 d .
H3 H -0.8218 -0.1098 0.2360 0.114 Uiso 1 1 calc R
C14 C -0.9784(14) 0.7881(11) 0.0884(3) 0.101(4) Uani 1 1 d .
H14 H -0.9879 0.8692 0.0757 0.121 Uiso 1 1 calc R
HW H -0.6130 0.0827 -0.0248 0.152 Uiso 1 1 d R

loop_
_atom_site_aniso_label
_atom_site_aniso_U_11
_atom_site_aniso_U_22
_atom_site_aniso_U_33
_atom_site_aniso_U_23
_atom_site_aniso_U_13
_atom_site_aniso_U_12
Ir1 0.03903(16) 0.04614(17) 0.04133(16) -0.00953(12) 0.00349(10) -0.00276(12)
C25 0.052(4) 0.066(4) 0.047(4) 0.004(3) 0.014(3) -0.021(3)
N3 0.040(3) 0.046(3) 0.043(3) -0.010(2) 0.007(2) -0.003(2)
N2 0.047(3) 0.033(3) 0.071(4) -0.007(3) -0.001(3) 0.000(2)
N1 0.042(3) 0.050(3) 0.040(3) 0.004(2) 0.006(2) 0.000(2)
C22 0.028(3) 0.064(4) 0.053(4) -0.025(3) -0.002(3) -0.005(3)
O3 0.068(4) 0.133(6) 0.069(3) -0.044(4) 0.031(3) -0.030(4)
O2 0.061(3) 0.076(4) 0.093(4) -0.028(3) 0.042(3) -0.032(3)
N4 0.041(3) 0.034(3) 0.035(2) -0.007(2) 0.009(2) -0.003(2)
C34 0.051(4) 0.060(4) 0.057(4) -0.013(3) 0.018(3) -0.009(3)
C11 0.044(4) 0.064(5) 0.048(4) -0.023(3) 0.000(3) 0.003(3)
C28 0.043(3) 0.039(3) 0.040(3) -0.006(3) 0.004(2) -0.008(3)
C26 0.048(4) 0.051(4) 0.043(3) -0.007(3) 0.009(3) -0.010(3)
C16 0.061(5) 0.046(4) 0.083(5) -0.010(4) 0.006(4) -0.010(4)
O1 0.087(4) 0.117(5) 0.076(4) -0.053(4) 0.042(3) -0.054(4)
C27 0.047(4) 0.041(3) 0.037(3) -0.001(2) 0.004(3) -0.008(3)
C17 0.045(4) 0.062(5) 0.072(5) -0.019(4) 0.003(3) -0.012(3)
C30 0.044(3) 0.045(3) 0.054(4) -0.008(3) 0.012(3) -0.012(3)
C31 0.048(4) 0.073(5) 0.060(4) -0.021(4) 0.021(3) -0.010(4)
C29 0.052(4) 0.041(3) 0.043(3) -0.007(3) 0.012(3) -0.003(3)
C6 0.048(4) 0.095(6) 0.044(4) -0.020(4) 0.007(3) 0.004(4)
C5 0.057(5) 0.086(6) 0.041(3) -0.001(4) 0.009(3) -0.002(4)
O4 0.092(5) 0.209(9) 0.083(4) -0.085(6) 0.046(4) -0.084(6)
C32 0.047(4) 0.069(5) 0.062(4) -0.026(4) 0.017(3) -0.007(4)
C24 0.050(4) 0.068(5) 0.053(4) -0.011(3) 0.011(3) -0.023(4)
C33 0.057(4) 0.086(6) 0.053(4) -0.015(4) 0.019(3) -0.022(4)
C23 0.046(4) 0.053(4) 0.046(3) -0.010(3) 0.013(3) -0.014(3)
C1 0.057(4) 0.060(4) 0.053(4) 0.002(3) 0.010(3) 0.006(4)
C21 0.042(4) 0.099(6) 0.058(4) -0.040(4) -0.002(3) 0.010(4)
C10 0.048(4) 0.077(6) 0.079(5) -0.036(5) 0.005(4) 0.009(4)
C12 0.057(5) 0.056(5) 0.094(6) 0.008(4) -0.011(4) -0.003(4)
C19 0.042(4) 0.107(9) 0.118(8) -0.061(7) 0.003(5) -0.012(5)
C18 0.063(5) 0.074(6) 0.101(7) -0.026(5) 0.008(5) -0.019(5)
C7 0.075(6) 0.126(9) 0.053(4) -0.020(5) 0.013(4) 0.003(6)
C15 0.088(7) 0.061(6) 0.117(8) 0.005(5) 0.000(6) -0.026(5)
C2 0.100(7) 0.069(6) 0.078(6) 0.009(5) 0.010(5) 0.029(5)
C9 0.063(6) 0.127(9) 0.089(7) -0.061(7) -0.004(5) 0.016(6)
C20 0.048(5) 0.102(8) 0.086(6) -0.049(6) -0.008(4) 0.013(5)
C4 0.098(7) 0.112(8) 0.055(5) 0.021(5) 0.025(5) 0.011(7)
C8 0.078(7) 0.155(12) 0.073(6) -0.048(8) 0.009(5) 0.017(7)
C13 0.075(7) 0.075(7) 0.133(9) 0.022(6) -0.027(6) 0.006(5)
C3 0.112(9) 0.104(8) 0.071(6) 0.038(6) 0.012(6) 0.024(7)
C14 0.098(8) 0.062(6) 0.139(10) 0.034(6) -0.023(7) -0.012(6)

loop_
_atom_type_symbol
_atom_type_description
_atom_type_scat_dispersion_real
_atom_type_scat_dispersion_imag
_atom_type_scat_source
C C 0.0181 0.0091 'International Tables Vol C Tables 4.2.6.8 and 6.1.1.4'
H H 0.0000 0.0000 'International Tables Vol C Tables 4.2.6.8 and 6.1.1.4'
N N 0.0311 0.0180 'International Tables Vol C Tables 4.2.6.8 and 6.1.1.4'
O O 0.0492 0.0322 'International Tables Vol C Tables 4.2.6.8 and 6.1.1.4'
Ir Ir -4.7710 6.5667 'International Tables Vol C Tables 4.2.6.8 and 6.1.1.4'

loop_
_geom_angle_atom_site_label_1
_geom_angle_atom_site_label_2
_geom_angle_atom_site_label_3
_geom_angle
C11 Ir1 C22 89.1(3)
C11 Ir1 N2 94.9(3)
C22 Ir1 N2 80.5(3)
C11 Ir1 N1 80.7(3)
C22 Ir1 N1 97.9(3)
N2 Ir1 N1 175.4(2)
C11 Ir1 N3 99.3(2)
C22 Ir1 N3 171.6(2)
N2 Ir1 N3 97.4(2)
N1 Ir1 N3 84.8(2)
C11 Ir1 N4 175.2(2)
C22 Ir1 N4 95.6(2)
N2 Ir1 N4 87.0(2)
N1 Ir1 N4 97.5(2)
N3 Ir1 N4 76.10(19)
C24 C25 C26 119.5(6)
C24 C25 C33 122.3(6)
C26 C25 C33 118.1(6)
C32 N3 C28 117.4(6)
C32 N3 Ir1 125.4(4)
C28 N3 Ir1 117.0(4)
C12 N2 C16 119.4(7)
C12 N2 Ir1 125.0(5)
C16 N2 Ir1 115.6(5)
C1 N1 C5 119.5(6)
C1 N1 Ir1 125.0(4)
C5 N1 Ir1 115.4(5)
C21 C22 C17 118.4(7)
C21 C22 Ir1 127.5(7)
C17 C22 Ir1 114.0(5)
C23 N4 C27 118.8(5)
C23 N4 Ir1 124.4(4)
C27 N4 Ir1 116.7(4)
O1 C34 O2 125.3(7)
O1 C34 C30 117.9(6)
O2 C34 C30 116.8(6)
C10 C11 C6 116.8(7)
C10 C11 Ir1 129.2(7)
C6 C11 Ir1 114.0(5)
N3 C28 C29 121.8(6)
N3 C28 C27 114.4(5)
C29 C28 C27 123.8(5)
C27 C26 C25 118.8(6)
N2 C16 C15 118.7(8)
N2 C16 C17 114.0(7)
C15 C16 C17 127.3(8)
N4 C27 C26 121.6(6)
N4 C27 C28 115.5(5)
C26 C27 C28 122.9(6)
C18 C17 C22 121.7(8)
C18 C17 C16 122.9(9)
C22 C17 C16 115.4(6)
C31 C30 C29 118.2(6)
C31 C30 C34 119.6(6)
C29 C30 C34 122.3(6)
C32 C31 C30 119.6(6)
C28 C29 C30 119.8(6)
C7 C6 C11 122.1(9)
C7 C6 C5 122.9(9)
C11 C6 C5 115.0(6)
N1 C5 C4 119.5(8)
N1 C5 C6 114.4(7)
C4 C5 C6 126.0(7)
N3 C32 C31 123.3(6)
C23 C24 C25 117.6(6)
O4 C33 O3 124.1(7)
O4 C33 C25 122.9(7)
O3 C33 C25 112.7(7)
N4 C23 C24 123.7(6)
C2 C1 N1 121.9(7)
C22 C21 C20 120.2(10)
C9 C10 C11 121.7(10)
N2 C12 C13 122.1(8)
C20 C19 C18 121.0(9)
C19 C18 C17 118.5(10)
C8 C7 C6 118.6(11)
C14 C15 C16 121.2(9)
C1 C2 C3 119.0(9)
C10 C9 C8 120.7(11)
C19 C20 C21 120.2(9)
C3 C4 C5 119.8(8)
C9 C8 C7 119.9(9)
C12 C13 C14 118.4(9)
C4 C3 C2 120.3(9)
C15 C14 C13 120.1(10)

loop_
_geom_bond_atom_site_label_1
_geom_bond_atom_site_label_2
_geom_bond_distance
Ir1 C11 2.010(6)
Ir1 C22 2.029(6)
Ir1 N2 2.038(6)
Ir1 N1 2.051(5)
Ir1 N3 2.128(5)
Ir1 N4 2.132(4)
C25 C24 1.387(10)
C25 C26 1.399(9)
C25 C33 1.503(10)
N3 C32 1.352(8)
N3 C28 1.357(8)
N2 C12 1.345(10)
N2 C16 1.364(9)
N1 C1 1.351(9)
N1 C5 1.352(8)
C22 C21 1.392(10)
C22 C17 1.389(11)
O3 C33 1.295(9)
O2 C34 1.241(8)
N4 C23 1.334(8)
N4 C27 1.348(8)
C34 O1 1.238(9)
C34 C30 1.514(9)
C11 C10 1.396(11)
C11 C6 1.414(12)
C28 C29 1.391(9)
C28 C27 1.481(9)
C26 C27 1.386(9)
C16 C15 1.393(13)
C16 C17 1.477(12)
C17 C18 1.379(11)
C30 C31 1.380(9)
C30 C29 1.387(9)
C31 C32 1.371(10)
C6 C7 1.402(10)
C6 C5 1.472(12)
C5 C4 1.406(13)
O4 C33 1.176(10)
C24 C23 1.383(9)
C1 C2 1.361(12)
C21 C20 1.388(13)
C10 C9 1.377(13)
C12 C13 1.372(13)
C19 C20 1.361(15)
C19 C18 1.391(15)
C7 C8 1.396(16)
C15 C14 1.334(14)
C2 C3 1.373(13)
C9 C8 1.390(17)
C4 C3 1.344(15)
C13 C14 1.373(15)

loop_
_platon_squeeze_void_nr
_platon_squeeze_void_average_x
_platon_squeeze_void_average_y
_platon_squeeze_void_average_z
_platon_squeeze_void_volume
_platon_squeeze_void_count_electrons
_platon_squeeze_void_content
1 -0.040 0.500 0.000 268 52 ' '
2 -0.004 0.000 0.500 268 52 ' '
3 0.150 0.100 0.830 29 4 ' '
4 0.349 0.600 0.670 29 4 ' '
5 0.651 0.400 0.330 29 4 ' '
6 0.849 0.900 0.170 29 4 ' '
